data_8105458
loop_
_publ_author_name
'Li, Xue'
'Chen, Chao'
'Zhang, Mei-Hang'
'Wang, Jin-Min'
'Feng, Fu-Min'

_publ_section_title
;
 Crystal structure of
 phenyl(1,3,4a-triphenyl-4a,5,6,10b-tetrahydro-1H-[1,4]oxazino[2,3-c]quinolin-5-yl)methanone,
 C36H28N2O2
;
_journal_issue 6
_journal_name_full 'Zeitschrift f\"ur Kristallographie - New Crystal Structures'
_journal_page_first 1331
_journal_page_last 1333
_journal_paper_doi 10.1515/ncrs-2020-0303
_journal_volume 235
_journal_year 2020
_chemical_formula_moiety 'C36 H28 N2 O2'
_chemical_formula_sum 'C36 H28 N2 O2'
_chemical_formula_weight 520.60
_space_group_crystal_system triclinic
_space_group_IT_number 2
_space_group_name_Hall '-P 1'
_space_group_name_H-M_alt 'P -1'
_atom_sites_solution_hydrogens geom
_audit_creation_method SHELXL-2018/3
_cell_angle_alpha 95.822(2)
_cell_angle_beta 105.907(2)
_cell_angle_gamma 102.404(2)
_cell_formula_units_Z 2
_cell_length_a 9.6248(18)
_cell_length_b 10.848(2)
_cell_length_c 14.099(3)
_cell_measurement_reflns_used 2401
_cell_measurement_temperature 296(2)
_cell_measurement_theta_max 26.81
_cell_measurement_theta_min 2.26
_cell_volume 1362.4(5)
_computing_cell_refinement 'Bruker SAINT'
_computing_data_collection 'Bruker APEX2'
_computing_data_reduction 'Bruker SAINT'
_computing_molecular_graphics 'Bruker SHELXTL'
_computing_publication_material 'Bruker SHELXTL'
_computing_structure_refinement 'SHELXL-2018/3 (Sheldrick, 2018)'
_computing_structure_solution 'SHELXS-97 (Sheldrick, 2008)'
_diffrn_ambient_temperature 296(2)
_diffrn_measured_fraction_theta_full 0.996
_diffrn_measured_fraction_theta_max 0.996
_diffrn_measurement_device_type 'Bruker APEX-II CCD'
_diffrn_measurement_method '\f and \w scans'
_diffrn_radiation_type MoK\a
_diffrn_radiation_wavelength 0.71073
_diffrn_reflns_av_R_equivalents 0.0275
_diffrn_reflns_av_unetI/netI 0.0445
_diffrn_reflns_Laue_measured_fraction_full 0.996
_diffrn_reflns_Laue_measured_fraction_max 0.996
_diffrn_reflns_limit_h_max 11
_diffrn_reflns_limit_h_min -11
_diffrn_reflns_limit_k_max 12
_diffrn_reflns_limit_k_min -12
_diffrn_reflns_limit_l_max 16
_diffrn_reflns_limit_l_min -16
_diffrn_reflns_number 9573
_diffrn_reflns_point_group_measured_fraction_full 0.996
_diffrn_reflns_point_group_measured_fraction_max 0.996
_diffrn_reflns_theta_full 25.000
_diffrn_reflns_theta_max 25.000
_diffrn_reflns_theta_min 2.262
_exptl_absorpt_coefficient_mu 0.079
_exptl_absorpt_correction_T_max 0.986
_exptl_absorpt_correction_T_min 0.982
_exptl_absorpt_correction_type multi-scan
_exptl_absorpt_process_details 'SADABS; Bruker, 2008'
_exptl_crystal_colour colourless
_exptl_crystal_density_diffrn 1.269
_exptl_crystal_density_method 'not measured'
_exptl_crystal_description block
_exptl_crystal_F_000 548
_exptl_crystal_size_max 0.230
_exptl_crystal_size_mid 0.200
_exptl_crystal_size_min 0.180
_refine_diff_density_max 0.313
_refine_diff_density_min -0.267
_refine_diff_density_rms 0.052
_refine_ls_extinction_coef .
_refine_ls_extinction_method none
_refine_ls_goodness_of_fit_ref 1.025
_refine_ls_hydrogen_treatment constr
_refine_ls_matrix_type full
_refine_ls_number_parameters 361
_refine_ls_number_reflns 4777
_refine_ls_number_restraints 0
_refine_ls_restrained_S_all 1.025
_refine_ls_R_factor_all 0.0812
_refine_ls_R_factor_gt 0.0497
_refine_ls_shift/su_max 0.000
_refine_ls_shift/su_mean 0.000
_refine_ls_structure_factor_coef Fsqd
_refine_ls_weighting_details 'w=1/[\s^2^(Fo^2^)+(0.0550P)^2^+0.1500P] where P=(Fo^2^+2Fc^2^)/3'
_refine_ls_weighting_scheme calc
_refine_ls_wR_factor_gt 0.1115
_refine_ls_wR_factor_ref 0.1205
_reflns_Friedel_coverage 0.000
_reflns_Friedel_fraction_full .
_reflns_Friedel_fraction_max .
_reflns_number_gt 3228
_reflns_number_total 4777
_reflns_threshold_expression 'I > 2\s(I)'
_cod_data_source_file suppl_ncrs-2020-0303_suppl.cif
_cod_data_source_block 123
_cod_database_code 8105458
_shelx_shelxl_version_number 2018/3
_shelx_space_group_comment
; 
The symmetry employed for this shelxl refinement is uniquely defined 
by the following loop, which should always be used as a source of 
symmetry information in preference to the above space-group names. 
They are only intended as comments. 
;
_shelx_estimated_absorpt_t_min 0.982
_shelx_estimated_absorpt_t_max 0.986

loop_
_space_group_symop_operation_xyz
'x, y, z'
'-x, -y, -z'

loop_
_atom_site_label
_atom_site_type_symbol
_atom_site_fract_x
_atom_site_fract_y
_atom_site_fract_z
_atom_site_U_iso_or_equiv
_atom_site_adp_type
_atom_site_occupancy
_atom_site_site_symmetry_order
_atom_site_calc_flag
_atom_site_refinement_flags_posn
_atom_site_refinement_flags_adp
_atom_site_refinement_flags_occupancy
_atom_site_disorder_assembly
_atom_site_disorder_group
C1 C 1.0418(2) 1.15123(17) 0.30480(14) 0.0359(5) Uani 1 1 d . . . . .
C2 C 1.0279(2) 1.23880(19) 0.23980(15) 0.0463(5) Uani 1 1 d . . . . .
H2 H 1.046052 1.223238 0.178775 0.056 Uiso 1 1 calc R U . . .
C3 C 0.9874(3) 1.3486(2) 0.26547(18) 0.0582(6) Uani 1 1 d . . . . .
H3 H 0.978626 1.407067 0.221616 0.070 Uiso 1 1 calc R U . . .
C4 C 0.9596(3) 1.3730(2) 0.35519(19) 0.0626(7) Uani 1 1 d . . . . .
H4 H 0.930984 1.446918 0.371662 0.075 Uiso 1 1 calc R U . . .
C5 C 0.9744(3) 1.2877(2) 0.42005(17) 0.0582(6) Uani 1 1 d . . . . .
H5 H 0.957256 1.304588 0.481272 0.070 Uiso 1 1 calc R U . . .
C6 C 1.0145(2) 1.1765(2) 0.39554(15) 0.0467(5) Uani 1 1 d . . . . .
H6 H 1.023263 1.118688 0.439883 0.056 Uiso 1 1 calc R U . . .
C7 C 1.1596(2) 0.97874(18) 0.34960(14) 0.0369(5) Uani 1 1 d . . . . .
H7 H 1.218909 1.028042 0.410983 0.044 Uiso 1 1 calc R U . . .
C8 C 1.15207(19) 0.85346(17) 0.33514(13) 0.0331(4) Uani 1 1 d . . . . .
C9 C 0.93683(19) 0.82526(17) 0.19523(13) 0.0330(4) Uani 1 1 d . . . . .
C10 C 1.0112(2) 0.95972(17) 0.17917(13) 0.0346(4) Uani 1 1 d . . . . .
H10 H 0.933415 0.996761 0.141375 0.041 Uiso 1 1 calc R U . . .
C11 C 1.2436(2) 0.78735(18) 0.40250(14) 0.0364(5) Uani 1 1 d . . . . .
C12 C 1.2355(2) 0.6590(2) 0.37511(17) 0.0535(6) Uani 1 1 d . . . . .
H12 H 1.172505 0.615042 0.312852 0.064 Uiso 1 1 calc R U . . .
C13 C 1.3198(3) 0.5954(2) 0.4390(2) 0.0741(8) Uani 1 1 d . . . . .
H13 H 1.312173 0.509125 0.419541 0.089 Uiso 1 1 calc R U . . .
C14 C 1.4135(3) 0.6576(3) 0.5298(2) 0.0742(8) Uani 1 1 d . . . . .
H14 H 1.470081 0.614092 0.572151 0.089 Uiso 1 1 calc R U . . .
C15 C 1.4245(3) 0.7847(3) 0.55912(17) 0.0651(7) Uani 1 1 d . . . . .
H15 H 1.488732 0.827492 0.621391 0.078 Uiso 1 1 calc R U . . .
C16 C 1.3406(2) 0.8490(2) 0.49634(15) 0.0511(6) Uani 1 1 d . . . . .
H16 H 1.348696 0.935141 0.516954 0.061 Uiso 1 1 calc R U . . .
C17 C 0.8248(2) 0.83210(18) 0.25186(13) 0.0379(5) Uani 1 1 d . . . . .
C18 C 0.7252(2) 0.9084(2) 0.22879(16) 0.0508(6) Uani 1 1 d . . . . .
H18 H 0.732003 0.961531 0.181570 0.061 Uiso 1 1 calc R U . . .
C19 C 0.6157(3) 0.9056(3) 0.2759(2) 0.0683(7) Uani 1 1 d . . . . .
H19 H 0.548975 0.956397 0.259877 0.082 Uiso 1 1 calc R U . . .
C20 C 0.6059(3) 0.8280(3) 0.3463(2) 0.0733(8) Uani 1 1 d . . . . .
H20 H 0.531987 0.825872 0.377411 0.088 Uiso 1 1 calc R U . . .
C21 C 0.7043(3) 0.7542(3) 0.37060(17) 0.0657(7) Uani 1 1 d . . . . .
H21 H 0.697948 0.702403 0.418739 0.079 Uiso 1 1 calc R U . . .
C22 C 0.8135(2) 0.7559(2) 0.32397(15) 0.0487(5) Uani 1 1 d . . . . .
H22 H 0.880182 0.705366 0.341186 0.058 Uiso 1 1 calc R U . . .
C23 C 1.0974(2) 0.83675(18) 0.05483(14) 0.0379(5) Uani 1 1 d . . . . .
C24 C 1.2031(2) 0.8255(2) 0.00618(15) 0.0491(5) Uani 1 1 d . . . . .
H24 H 1.191612 0.749100 -0.035064 0.059 Uiso 1 1 calc R U . . .
C25 C 1.3242(3) 0.9265(2) 0.01866(19) 0.0647(7) Uani 1 1 d . . . . .
H25 H 1.393638 0.918177 -0.014680 0.078 Uiso 1 1 calc R U . . .
C26 C 1.3435(3) 1.0401(2) 0.08032(19) 0.0672(7) Uani 1 1 d . . . . .
H26 H 1.423817 1.109200 0.087124 0.081 Uiso 1 1 calc R U . . .
C27 C 1.2429(2) 1.0498(2) 0.13144(16) 0.0504(6) Uani 1 1 d . . . . .
H27 H 1.257756 1.125328 0.174715 0.060 Uiso 1 1 calc R U . . .
C28 C 1.1196(2) 0.94990(18) 0.12024(14) 0.0368(5) Uani 1 1 d . . . . .
C29 C 0.8661(2) 0.73639(17) 0.09136(13) 0.0359(4) Uani 1 1 d . . . . .
H29 H 0.784955 0.768831 0.052087 0.043 Uiso 1 1 calc R U . . .
C30 C 0.8005(2) 0.59670(19) 0.09921(14) 0.0410(5) Uani 1 1 d . . . . .
C31 C 0.6562(2) 0.55696(19) 0.12158(14) 0.0441(5) Uani 1 1 d . . . . .
C32 C 0.6301(3) 0.4458(2) 0.16224(17) 0.0587(6) Uani 1 1 d . . . . .
H32 H 0.701031 0.398341 0.173511 0.070 Uiso 1 1 calc R U . . .
C33 C 0.4998(3) 0.4057(3) 0.1859(2) 0.0751(8) Uani 1 1 d . . . . .
H33 H 0.483577 0.331616 0.213484 0.090 Uiso 1 1 calc R U . . .
C34 C 0.3935(3) 0.4748(3) 0.1690(2) 0.0793(8) Uani 1 1 d . . . . .
H34 H 0.306045 0.447665 0.185511 0.095 Uiso 1 1 calc R U . . .
C35 C 0.4170(3) 0.5839(3) 0.12767(18) 0.0665(7) Uani 1 1 d . . . . .
H35 H 0.345064 0.630358 0.115871 0.080 Uiso 1 1 calc R U . . .
C36 C 0.5475(2) 0.6248(2) 0.10359(15) 0.0518(6) Uani 1 1 d . . . . .
H36 H 0.562457 0.698343 0.075133 0.062 Uiso 1 1 calc R U . . .
N1 N 1.08341(17) 1.03895(14) 0.27766(11) 0.0371(4) Uani 1 1 d . . . . .
N2 N 0.97297(17) 0.73581(15) 0.03688(11) 0.0432(4) Uani 1 1 d . . . . .
H2A H 0.958820 0.670732 -0.008101 0.052 Uiso 1 1 calc R U . . .
O1 O 0.86915(16) 0.51749(13) 0.08555(11) 0.0539(4) Uani 1 1 d . . . . .
O2 O 1.05331(13) 0.77224(11) 0.24903(9) 0.0354(3) Uani 1 1 d . . . . .

loop_
_atom_site_aniso_label
_atom_site_aniso_U_11
_atom_site_aniso_U_22
_atom_site_aniso_U_33
_atom_site_aniso_U_23
_atom_site_aniso_U_13
_atom_site_aniso_U_12
C1 0.0380(11) 0.0294(11) 0.0373(11) 0.0028(9) 0.0108(9) 0.0042(9)
C2 0.0589(13) 0.0377(12) 0.0428(12) 0.0071(10) 0.0182(10) 0.0100(10)
C3 0.0769(16) 0.0375(13) 0.0611(15) 0.0125(11) 0.0173(13) 0.0196(12)
C4 0.0783(17) 0.0453(14) 0.0694(16) 0.0027(13) 0.0225(14) 0.0300(13)
C5 0.0714(15) 0.0568(15) 0.0523(14) -0.0017(12) 0.0275(12) 0.0220(13)
C6 0.0569(13) 0.0436(13) 0.0429(12) 0.0095(10) 0.0193(10) 0.0135(11)
C7 0.0371(10) 0.0372(12) 0.0320(10) 0.0010(9) 0.0076(9) 0.0063(9)
C8 0.0292(10) 0.0342(11) 0.0324(10) 0.0020(9) 0.0079(8) 0.0041(8)
C9 0.0336(10) 0.0333(11) 0.0304(10) 0.0038(8) 0.0090(8) 0.0066(8)
C10 0.0402(10) 0.0300(10) 0.0320(10) 0.0048(8) 0.0098(8) 0.0075(9)
C11 0.0321(10) 0.0418(12) 0.0375(11) 0.0086(9) 0.0140(9) 0.0089(9)
C12 0.0559(13) 0.0440(13) 0.0558(14) 0.0048(11) 0.0066(11) 0.0178(11)
C13 0.0836(18) 0.0557(16) 0.0833(19) 0.0152(15) 0.0108(16) 0.0354(15)
C14 0.0731(17) 0.088(2) 0.0702(18) 0.0291(16) 0.0101(15) 0.0456(16)
C15 0.0628(15) 0.085(2) 0.0467(14) 0.0130(14) 0.0063(12) 0.0293(14)
C16 0.0539(13) 0.0561(14) 0.0421(12) 0.0066(11) 0.0085(11) 0.0200(11)
C17 0.0343(10) 0.0382(11) 0.0330(10) -0.0045(9) 0.0084(9) -0.0009(9)
C18 0.0457(12) 0.0486(13) 0.0573(14) -0.0001(11) 0.0187(11) 0.0107(11)
C19 0.0493(14) 0.0707(17) 0.0829(19) -0.0122(15) 0.0259(14) 0.0153(13)
C20 0.0503(15) 0.094(2) 0.0651(17) -0.0212(16) 0.0322(13) -0.0069(15)
C21 0.0530(14) 0.0905(19) 0.0441(13) 0.0045(13) 0.0214(12) -0.0073(14)
C22 0.0419(12) 0.0595(14) 0.0368(11) 0.0052(11) 0.0109(10) -0.0012(10)
C23 0.0440(11) 0.0363(11) 0.0342(11) 0.0087(9) 0.0136(9) 0.0086(9)
C24 0.0565(13) 0.0481(13) 0.0458(12) 0.0015(10) 0.0244(11) 0.0114(11)
C25 0.0610(15) 0.0670(17) 0.0753(17) 0.0035(14) 0.0451(14) 0.0081(13)
C26 0.0596(15) 0.0548(16) 0.0885(19) 0.0007(14) 0.0426(14) -0.0036(12)
C27 0.0525(13) 0.0389(12) 0.0602(14) 0.0017(11) 0.0274(11) 0.0021(10)
C28 0.0432(11) 0.0330(11) 0.0367(10) 0.0104(9) 0.0159(9) 0.0082(9)
C29 0.0379(10) 0.0351(11) 0.0311(10) 0.0041(9) 0.0086(8) 0.0048(9)
C30 0.0449(12) 0.0374(12) 0.0329(11) 0.0012(9) 0.0050(9) 0.0050(10)
C31 0.0435(12) 0.0400(12) 0.0367(11) -0.0037(9) 0.0070(9) -0.0032(10)
C32 0.0607(15) 0.0482(14) 0.0591(14) 0.0062(12) 0.0178(12) -0.0010(12)
C33 0.0817(19) 0.0616(17) 0.0734(18) 0.0095(14) 0.0345(16) -0.0128(15)
C34 0.0563(16) 0.092(2) 0.0724(18) -0.0114(17) 0.0276(14) -0.0163(16)
C35 0.0439(14) 0.0796(19) 0.0599(16) -0.0095(14) 0.0089(12) 0.0012(13)
C36 0.0446(12) 0.0508(14) 0.0438(12) -0.0057(10) 0.0033(10) -0.0025(11)
N1 0.0464(9) 0.0290(9) 0.0325(9) 0.0023(7) 0.0085(7) 0.0087(7)
N2 0.0505(10) 0.0385(10) 0.0347(9) -0.0061(8) 0.0176(8) -0.0016(8)
O1 0.0598(9) 0.0389(9) 0.0625(10) 0.0071(7) 0.0198(8) 0.0106(8)
O2 0.0362(7) 0.0322(7) 0.0335(7) 0.0029(6) 0.0068(6) 0.0059(6)

loop_
_atom_type_symbol
_atom_type_description
_atom_type_scat_dispersion_real
_atom_type_scat_dispersion_imag
_atom_type_scat_source
C C 0.0033 0.0016 'International Tables Vol C Tables 4.2.6.8 and 6.1.1.4'
H H 0.0000 0.0000 'International Tables Vol C Tables 4.2.6.8 and 6.1.1.4'
N N 0.0061 0.0033 'International Tables Vol C Tables 4.2.6.8 and 6.1.1.4'
O O 0.0106 0.0060 'International Tables Vol C Tables 4.2.6.8 and 6.1.1.4'

loop_
_geom_angle_atom_site_label_1
_geom_angle_atom_site_label_2
_geom_angle_atom_site_label_3
_geom_angle
_geom_angle_site_symmetry_1
_geom_angle_site_symmetry_3
C2 C1 C6 118.97(18) . .
C2 C1 N1 119.60(17) . .
C6 C1 N1 121.42(17) . .
C3 C2 C1 120.1(2) . .
C3 C2 H2 119.9 . .
C1 C2 H2 119.9 . .
C4 C3 C2 120.7(2) . .
C4 C3 H3 119.6 . .
C2 C3 H3 119.6 . .
C5 C4 C3 119.5(2) . .
C5 C4 H4 120.3 . .
C3 C4 H4 120.3 . .
C4 C5 C6 120.7(2) . .
C4 C5 H5 119.7 . .
C6 C5 H5 119.7 . .
C5 C6 C1 120.0(2) . .
C5 C6 H6 120.0 . .
C1 C6 H6 120.0 . .
C8 C7 N1 123.31(17) . .
C8 C7 H7 118.3 . .
N1 C7 H7 118.3 . .
C7 C8 O2 120.99(17) . .
C7 C8 C11 125.88(17) . .
O2 C8 C11 113.11(15) . .
O2 C9 C17 110.91(14) . .
O2 C9 C10 107.68(14) . .
C17 C9 C10 111.44(15) . .
O2 C9 C29 105.35(14) . .
C17 C9 C29 112.77(14) . .
C10 C9 C29 108.39(14) . .
N1 C10 C28 112.63(15) . .
N1 C10 C9 107.31(14) . .
C28 C10 C9 110.39(14) . .
N1 C10 H10 108.8 . .
C28 C10 H10 108.8 . .
C9 C10 H10 108.8 . .
C12 C11 C16 117.23(19) . .
C12 C11 C8 120.63(18) . .
C16 C11 C8 122.13(18) . .
C13 C12 C11 120.9(2) . .
C13 C12 H12 119.5 . .
C11 C12 H12 119.5 . .
C14 C13 C12 120.7(2) . .
C14 C13 H13 119.6 . .
C12 C13 H13 119.6 . .
C13 C14 C15 119.9(2) . .
C13 C14 H14 120.1 . .
C15 C14 H14 120.1 . .
C14 C15 C16 120.0(2) . .
C14 C15 H15 120.0 . .
C16 C15 H15 120.0 . .
C15 C16 C11 121.2(2) . .
C15 C16 H16 119.4 . .
C11 C16 H16 119.4 . .
C22 C17 C18 118.37(19) . .
C22 C17 C9 120.36(18) . .
C18 C17 C9 121.15(18) . .
C19 C18 C17 120.3(2) . .
C19 C18 H18 119.9 . .
C17 C18 H18 119.9 . .
C20 C19 C18 120.1(2) . .
C20 C19 H19 119.9 . .
C18 C19 H19 119.9 . .
C21 C20 C19 120.1(2) . .
C21 C20 H20 119.9 . .
C19 C20 H20 119.9 . .
C20 C21 C22 120.2(2) . .
C20 C21 H21 119.9 . .
C22 C21 H21 119.9 . .
C21 C22 C17 120.8(2) . .
C21 C22 H22 119.6 . .
C17 C22 H22 119.6 . .
N2 C23 C24 119.13(18) . .
N2 C23 C28 121.70(17) . .
C24 C23 C28 119.17(18) . .
C25 C24 C23 120.5(2) . .
C25 C24 H24 119.8 . .
C23 C24 H24 119.8 . .
C24 C25 C26 120.4(2) . .
C24 C25 H25 119.8 . .
C26 C25 H25 119.8 . .
C27 C26 C25 119.2(2) . .
C27 C26 H26 120.4 . .
C25 C26 H26 120.4 . .
C26 C27 C28 121.7(2) . .
C26 C27 H27 119.2 . .
C28 C27 H27 119.2 . .
C27 C28 C23 118.94(18) . .
C27 C28 C10 121.42(18) . .
C23 C28 C10 119.63(16) . .
N2 C29 C30 107.63(15) . .
N2 C29 C9 111.84(14) . .
C30 C29 C9 112.82(15) . .
N2 C29 H29 108.1 . .
C30 C29 H29 108.1 . .
C9 C29 H29 108.1 . .
O1 C30 C31 120.13(18) . .
O1 C30 C29 118.21(18) . .
C31 C30 C29 121.65(17) . .
C36 C31 C32 118.8(2) . .
C36 C31 C30 123.34(19) . .
C32 C31 C30 117.9(2) . .
C33 C32 C31 120.4(2) . .
C33 C32 H32 119.8 . .
C31 C32 H32 119.8 . .
C34 C33 C32 120.4(3) . .
C34 C33 H33 119.8 . .
C32 C33 H33 119.8 . .
C35 C34 C33 119.9(2) . .
C35 C34 H34 120.1 . .
C33 C34 H34 120.1 . .
C34 C35 C36 120.1(3) . .
C34 C35 H35 119.9 . .
C36 C35 H35 119.9 . .
C35 C36 C31 120.5(2) . .
C35 C36 H36 119.8 . .
C31 C36 H36 119.8 . .
C7 N1 C1 121.23(15) . .
C7 N1 C10 114.87(15) . .
C1 N1 C10 121.28(15) . .
C23 N2 C29 121.98(15) . .
C23 N2 H2A 119.0 . .
C29 N2 H2A 119.0 . .
C8 O2 C9 114.09(13) . .

loop_
_geom_bond_atom_site_label_1
_geom_bond_atom_site_label_2
_geom_bond_distance
_geom_bond_site_symmetry_2
C1 C2 1.387(3) .
C1 C6 1.387(3) .
C1 N1 1.410(2) .
C2 C3 1.376(3) .
C2 H2 0.9300 .
C3 C4 1.375(3) .
C3 H3 0.9300 .
C4 C5 1.368(3) .
C4 H4 0.9300 .
C5 C6 1.383(3) .
C5 H5 0.9300 .
C6 H6 0.9300 .
C7 C8 1.337(3) .
C7 N1 1.388(2) .
C7 H7 0.9300 .
C8 O2 1.394(2) .
C8 C11 1.464(3) .
C9 O2 1.436(2) .
C9 C17 1.516(2) .
C9 C10 1.549(2) .
C9 C29 1.557(2) .
C10 N1 1.457(2) .
C10 C28 1.515(2) .
C10 H10 0.9800 .
C11 C12 1.386(3) .
C11 C16 1.394(3) .
C12 C13 1.383(3) .
C12 H12 0.9300 .
C13 C14 1.355(3) .
C13 H13 0.9300 .
C14 C15 1.371(3) .
C14 H14 0.9300 .
C15 C16 1.378(3) .
C15 H15 0.9300 .
C16 H16 0.9300 .
C17 C22 1.386(3) .
C17 C18 1.391(3) .
C18 C19 1.388(3) .
C18 H18 0.9300 .
C19 C20 1.374(4) .
C19 H19 0.9300 .
C20 C21 1.364(4) .
C20 H20 0.9300 .
C21 C22 1.381(3) .
C21 H21 0.9300 .
C22 H22 0.9300 .
C23 N2 1.383(2) .
C23 C24 1.392(3) .
C23 C28 1.397(3) .
C24 C25 1.375(3) .
C24 H24 0.9300 .
C25 C26 1.380(3) .
C25 H25 0.9300 .
C26 C27 1.371(3) .
C26 H26 0.9300 .
C27 C28 1.384(3) .
C27 H27 0.9300 .
C29 N2 1.444(2) .
C29 C30 1.539(3) .
C29 H29 0.9800 .
C30 O1 1.222(2) .
C30 C31 1.492(3) .
C31 C36 1.387(3) .
C31 C32 1.390(3) .
C32 C33 1.377(3) .
C32 H32 0.9300 .
C33 C34 1.377(4) .
C33 H33 0.9300 .
C34 C35 1.374(4) .
C34 H34 0.9300 .
C35 C36 1.384(3) .
C35 H35 0.9300 .
C36 H36 0.9300 .
N2 H2A 0.8600 .

loop_
_geom_torsion_atom_site_label_1
_geom_torsion_atom_site_label_2
_geom_torsion_atom_site_label_3
_geom_torsion_atom_site_label_4
_geom_torsion
_geom_torsion_site_symmetry_1
_geom_torsion_site_symmetry_2
_geom_torsion_site_symmetry_3
_geom_torsion_site_symmetry_4
C6 C1 C2 C3 -0.1(3) . . . .
N1 C1 C2 C3 179.98(19) . . . .
C1 C2 C3 C4 -0.2(3) . . . .
C2 C3 C4 C5 0.8(4) . . . .
C3 C4 C5 C6 -1.0(4) . . . .
C4 C5 C6 C1 0.7(3) . . . .
C2 C1 C6 C5 -0.1(3) . . . .
N1 C1 C6 C5 179.80(18) . . . .
N1 C7 C8 O2 -6.8(3) . . . .
N1 C7 C8 C11 171.72(17) . . . .
O2 C9 C10 N1 -63.49(17) . . . .
C17 C9 C10 N1 58.35(19) . . . .
C29 C9 C10 N1 -176.99(14) . . . .
O2 C9 C10 C28 59.59(18) . . . .
C17 C9 C10 C28 -178.57(14) . . . .
C29 C9 C10 C28 -53.91(19) . . . .
C7 C8 C11 C12 -173.93(19) . . . .
O2 C8 C11 C12 4.7(2) . . . .
C7 C8 C11 C16 6.8(3) . . . .
O2 C8 C11 C16 -174.62(16) . . . .
C16 C11 C12 C13 0.4(3) . . . .
C8 C11 C12 C13 -178.9(2) . . . .
C11 C12 C13 C14 -0.6(4) . . . .
C12 C13 C14 C15 0.3(4) . . . .
C13 C14 C15 C16 0.0(4) . . . .
C14 C15 C16 C11 -0.1(4) . . . .
C12 C11 C16 C15 -0.1(3) . . . .
C8 C11 C16 C15 179.24(19) . . . .
O2 C9 C17 C22 -20.6(2) . . . .
C10 C9 C17 C22 -140.56(17) . . . .
C29 C9 C17 C22 97.3(2) . . . .
O2 C9 C17 C18 163.36(16) . . . .
C10 C9 C17 C18 43.4(2) . . . .
C29 C9 C17 C18 -78.8(2) . . . .
C22 C17 C18 C19 -1.2(3) . . . .
C9 C17 C18 C19 174.87(18) . . . .
C17 C18 C19 C20 0.5(3) . . . .
C18 C19 C20 C21 0.5(4) . . . .
C19 C20 C21 C22 -0.6(4) . . . .
C20 C21 C22 C17 -0.2(3) . . . .
C18 C17 C22 C21 1.1(3) . . . .
C9 C17 C22 C21 -175.05(18) . . . .
N2 C23 C24 C25 176.78(19) . . . .
C28 C23 C24 C25 -3.0(3) . . . .
C23 C24 C25 C26 0.6(4) . . . .
C24 C25 C26 C27 2.0(4) . . . .
C25 C26 C27 C28 -2.2(4) . . . .
C26 C27 C28 C23 -0.2(3) . . . .
C26 C27 C28 C10 178.2(2) . . . .
N2 C23 C28 C27 -176.97(18) . . . .
C24 C23 C28 C27 2.8(3) . . . .
N2 C23 C28 C10 4.6(3) . . . .
C24 C23 C28 C10 -175.67(17) . . . .
N1 C10 C28 C27 -31.8(2) . . . .
C9 C10 C28 C27 -151.72(18) . . . .
N1 C10 C28 C23 146.63(16) . . . .
C9 C10 C28 C23 26.7(2) . . . .
O2 C9 C29 N2 -61.51(18) . . . .
C17 C9 C29 N2 177.39(15) . . . .
C10 C9 C29 N2 53.52(19) . . . .
O2 C9 C29 C30 60.01(19) . . . .
C17 C9 C29 C30 -61.1(2) . . . .
C10 C9 C29 C30 175.04(15) . . . .
N2 C29 C30 O1 18.6(2) . . . .
C9 C29 C30 O1 -105.22(19) . . . .
N2 C29 C30 C31 -160.61(16) . . . .
C9 C29 C30 C31 75.5(2) . . . .
O1 C30 C31 C36 -156.43(19) . . . .
C29 C30 C31 C36 22.8(3) . . . .
O1 C30 C31 C32 23.4(3) . . . .
C29 C30 C31 C32 -157.40(18) . . . .
C36 C31 C32 C33 -1.3(3) . . . .
C30 C31 C32 C33 178.9(2) . . . .
C31 C32 C33 C34 0.4(4) . . . .
C32 C33 C34 C35 0.4(4) . . . .
C33 C34 C35 C36 -0.4(4) . . . .
C34 C35 C36 C31 -0.5(3) . . . .
C32 C31 C36 C35 1.3(3) . . . .
C30 C31 C36 C35 -178.89(18) . . . .
C8 C7 N1 C1 153.16(18) . . . .
C8 C7 N1 C10 -8.7(3) . . . .
C2 C1 N1 C7 151.73(18) . . . .
C6 C1 N1 C7 -28.1(3) . . . .
C2 C1 N1 C10 -47.6(2) . . . .
C6 C1 N1 C10 132.55(19) . . . .
C28 C10 N1 C7 -79.26(19) . . . .
C9 C10 N1 C7 42.4(2) . . . .
C28 C10 N1 C1 118.90(18) . . . .
C9 C10 N1 C1 -119.41(17) . . . .
C24 C23 N2 C29 174.33(17) . . . .
C28 C23 N2 C29 -5.9(3) . . . .
C30 C29 N2 C23 -148.93(16) . . . .
C9 C29 N2 C23 -24.5(2) . . . .
C7 C8 O2 C9 -16.8(2) . . . .
C11 C8 O2 C9 164.47(14) . . . .
C17 C9 O2 C8 -71.34(18) . . . .
C10 C9 O2 C8 50.83(18) . . . .
C29 C9 O2 C8 166.36(13) . . . .
